data_7239875
loop_
_publ_author_name
'Hamdi, Intissar'
'Bkhairia, Intidhar'
'Roodt, Andreas'
'Roisnel, Thierry'
'Nasri, Moncef'
'Na\"ili, Houcine'

_publ_section_title
;
 Synthesis, intermolecular interactions and biological activities of two
 new organic--inorganic hybrids C6H10N2,2Br and C6H10N2,2Cl&#x00B7;H2O
;
_journal_issue 10
_journal_name_full 'RSC Advances'
_journal_page_first 5864
_journal_page_last 5873
_journal_paper_doi 10.1039/C9RA09294C
_journal_volume 10
_journal_year 2020
_chemical_formula_sum 'C6 H10 Br2 N2'
_chemical_formula_weight 269.98
_space_group_crystal_system triclinic
_space_group_IT_number 2
_space_group_name_Hall '-P 1'
_space_group_name_H-M_alt 'P -1'
_atom_sites_solution_hydrogens geom
_audit_creation_method SHELXL-2016/6
_audit_update_record
;
2019-05-27 deposited with the CCDC.	2020-01-17 downloaded from the CCDC.
;
_cell_angle_alpha 76.320(4)
_cell_angle_beta 80.652(4)
_cell_angle_gamma 82.187(5)
_cell_formula_units_Z 2
_cell_length_a 6.6560(9)
_cell_length_b 7.7563(10)
_cell_length_c 9.1524(12)
_cell_measurement_reflns_used 8571
_cell_measurement_temperature 293(2)
_cell_measurement_theta_max 28.4
_cell_measurement_theta_min 1.2
_cell_volume 450.65(10)
_computing_structure_refinement 'SHELXL-2016/6 (Sheldrick, 2016)'
_diffrn_ambient_temperature 293(2)
_diffrn_measured_fraction_theta_full 0.998
_diffrn_measured_fraction_theta_max 0.999
_diffrn_measurement_device_type 'D8 VENTURE Bruker AXS'
_diffrn_measurement_method 'rotation images'
_diffrn_radiation_type MoK\a
_diffrn_radiation_wavelength 0.71073
_diffrn_reflns_av_R_equivalents 0.0408
_diffrn_reflns_av_unetI/netI 0.0304
_diffrn_reflns_Laue_measured_fraction_full 0.998
_diffrn_reflns_Laue_measured_fraction_max 0.999
_diffrn_reflns_limit_h_max 8
_diffrn_reflns_limit_h_min -8
_diffrn_reflns_limit_k_max 10
_diffrn_reflns_limit_k_min -10
_diffrn_reflns_limit_l_max 11
_diffrn_reflns_limit_l_min -11
_diffrn_reflns_number 10622
_diffrn_reflns_point_group_measured_fraction_full 0.998
_diffrn_reflns_point_group_measured_fraction_max 0.999
_diffrn_reflns_theta_full 25.242
_diffrn_reflns_theta_max 27.460
_diffrn_reflns_theta_min 3.118
_exptl_absorpt_coefficient_mu 8.927
_exptl_absorpt_correction_T_max 0.240
_exptl_absorpt_correction_T_min 0.130
_exptl_absorpt_correction_type multi-scan
_exptl_crystal_colour colourless
_exptl_crystal_density_diffrn 1.990
_exptl_crystal_description prism
_exptl_crystal_F_000 260
_exptl_crystal_size_max 0.33
_exptl_crystal_size_mid 0.27
_exptl_crystal_size_min 0.16
_refine_diff_density_max 0.650
_refine_diff_density_min -0.749
_refine_diff_density_rms 0.131
_refine_ls_extinction_coef 0.073(3)
_refine_ls_extinction_expression Fc^*^=kFc[1+0.001xFc^2^\l^3^/sin(2\q)]^-1/4^
_refine_ls_extinction_method 'SHELXL-2016/6 (Sheldrick 2016)'
_refine_ls_goodness_of_fit_ref 1.053
_refine_ls_hydrogen_treatment constr
_refine_ls_matrix_type full
_refine_ls_number_parameters 92
_refine_ls_number_reflns 2065
_refine_ls_number_restraints 0
_refine_ls_restrained_S_all 1.053
_refine_ls_R_factor_all 0.0224
_refine_ls_R_factor_gt 0.0204
_refine_ls_shift/su_max 0.001
_refine_ls_shift/su_mean 0.000
_refine_ls_structure_factor_coef Fsqd
_refine_ls_weighting_details 'w=1/[\s^2^(Fo^2^)+(0.0234P)^2^+0.2778P] where P=(Fo^2^+2Fc^2^)/3'
_refine_ls_weighting_scheme calc
_refine_ls_wR_factor_gt 0.0506
_refine_ls_wR_factor_ref 0.0515
_reflns_Friedel_coverage 0.000
_reflns_number_gt 1928
_reflns_number_total 2065
_reflns_threshold_expression 'I > 2\s(I)'
_cod_data_source_file c9ra09294c2.cif
_cod_data_source_block shelxl_CCDC1
_cod_depositor_comments 'Adding full bibliography for 7239874--7239875.cif.'
_cod_database_code 7239875
_shelx_shelxl_version_number 2016/6
_shelx_space_group_comment
;
The symmetry employed for this shelxl refinement is uniquely defined
by the following loop, which should always be used as a source of
symmetry information in preference to the above space-group names.
They are only intended as comments.
;
_shelx_estimated_absorpt_t_min 0.811
_shelx_estimated_absorpt_t_max 0.902

loop_
_space_group_symop_operation_xyz
'x, y, z'
'-x, -y, -z'

loop_
_atom_site_label
_atom_site_type_symbol
_atom_site_fract_x
_atom_site_fract_y
_atom_site_fract_z
_atom_site_U_iso_or_equiv
_atom_site_adp_type
_atom_site_occupancy
_atom_site_site_symmetry_order
_atom_site_calc_flag
_atom_site_refinement_flags_posn
_atom_site_refinement_flags_adp
Br1 Br 0.62812(3) -0.08766(3) 0.76796(2) 0.01704(9) Uani 1 1 d . .
Br2 Br 1.25218(3) 0.60915(2) 0.62284(2) 0.01308(9) Uani 1 1 d . .
N1 N 0.8458(2) 0.3137(2) 0.72342(18) 0.0126(3) Uani 1 1 d . .
H1A H 0.806539 0.326461 0.636153 0.015 Uiso 1 1 calc R U
N2 N 1.3263(3) 0.1958(2) 0.56231(19) 0.0149(3) Uani 1 1 d . .
H2A H 1.388432 0.142494 0.488583 0.022 Uiso 1 1 calc R U
H2B H 1.302714 0.312367 0.524809 0.022 Uiso 1 1 calc R U
H2C H 1.405892 0.177510 0.634919 0.022 Uiso 1 1 calc R U
C2 C 0.7900(3) 0.3810(3) 0.9644(2) 0.0195(4) Uani 1 1 d . .
H2 H 0.711584 0.438868 1.035732 0.023 Uiso 1 1 calc R U
C5 C 1.0180(3) 0.2072(2) 0.7524(2) 0.0114(4) Uani 1 1 d . .
C4 C 1.0826(3) 0.1858(3) 0.8924(2) 0.0147(4) Uani 1 1 d . .
H4 H 1.202170 0.113944 0.914899 0.018 Uiso 1 1 calc R U
C3 C 0.9668(3) 0.2730(3) 0.9987(2) 0.0169(4) Uani 1 1 d . .
H3 H 1.008204 0.258715 1.093494 0.020 Uiso 1 1 calc R U
C1 C 0.7315(3) 0.4016(3) 0.8233(2) 0.0184(4) Uani 1 1 d . .
H1 H 0.614533 0.475353 0.797324 0.022 Uiso 1 1 calc R U
C6 C 1.1280(3) 0.1203(3) 0.6270(2) 0.0156(4) Uani 1 1 d . .
H6A H 1.153626 -0.007052 0.666400 0.019 Uiso 1 1 calc R U
H6B H 1.042188 0.138601 0.547475 0.019 Uiso 1 1 calc R U

loop_
_atom_site_aniso_label
_atom_site_aniso_U_11
_atom_site_aniso_U_22
_atom_site_aniso_U_33
_atom_site_aniso_U_23
_atom_site_aniso_U_13
_atom_site_aniso_U_12
Br1 0.01892(13) 0.01998(13) 0.01353(12) -0.00534(8) -0.00624(8) 0.00123(8)
Br2 0.01716(12) 0.01457(12) 0.00805(12) -0.00405(7) -0.00163(7) -0.00086(7)
N1 0.0134(8) 0.0172(8) 0.0078(7) -0.0026(6) -0.0034(6) -0.0013(6)
N2 0.0174(8) 0.0154(8) 0.0115(8) -0.0048(6) -0.0001(6) 0.0003(6)
C2 0.0178(10) 0.0286(11) 0.0121(9) -0.0084(8) 0.0015(8) 0.0008(8)
C5 0.0129(9) 0.0111(8) 0.0109(9) -0.0033(7) -0.0006(7) -0.0035(7)
C4 0.0159(9) 0.0141(9) 0.0130(9) 0.0008(7) -0.0044(7) -0.0018(7)
C3 0.0205(10) 0.0225(10) 0.0077(9) -0.0018(8) -0.0031(7) -0.0035(8)
C1 0.0144(9) 0.0251(11) 0.0146(10) -0.0059(8) -0.0015(7) 0.0035(8)
C6 0.0153(9) 0.0179(9) 0.0160(10) -0.0088(8) -0.0023(8) -0.0009(8)

loop_
_atom_type_symbol
_atom_type_description
_atom_type_scat_dispersion_real
_atom_type_scat_dispersion_imag
_atom_type_scat_source
C C 0.0033 0.0016 'International Tables Vol C Tables 4.2.6.8 and 6.1.1.4'
H H 0.0000 0.0000 'International Tables Vol C Tables 4.2.6.8 and 6.1.1.4'
N N 0.0061 0.0033 'International Tables Vol C Tables 4.2.6.8 and 6.1.1.4'
Br Br -0.2901 2.4595 'International Tables Vol C Tables 4.2.6.8 and 6.1.1.4'

loop_
_geom_angle_atom_site_label_1
_geom_angle_atom_site_label_2
_geom_angle_atom_site_label_3
_geom_angle
C5 N1 C1 123.64(17)
C5 N1 H1A 118.2
C1 N1 H1A 118.2
C6 N2 H2A 109.5
C6 N2 H2B 109.5
H2A N2 H2B 109.5
C6 N2 H2C 109.5
H2A N2 H2C 109.5
H2B N2 H2C 109.5
C1 C2 C3 119.14(19)
C1 C2 H2 120.4
C3 C2 H2 120.4
N1 C5 C4 118.67(17)
N1 C5 C6 116.61(17)
C4 C5 C6 124.72(18)
C5 C4 C3 119.14(19)
C5 C4 H4 120.4
C3 C4 H4 120.4
C2 C3 C4 120.28(19)
C2 C3 H3 119.9
C4 C3 H3 119.9
N1 C1 C2 119.11(19)
N1 C1 H1 120.4
C2 C1 H1 120.4
N2 C6 C5 111.10(16)
N2 C6 H6A 109.4
C5 C6 H6A 109.4
N2 C6 H6B 109.4
C5 C6 H6B 109.4
H6A C6 H6B 108.0

loop_
_geom_bond_atom_site_label_1
_geom_bond_atom_site_label_2
_geom_bond_distance
N1 C5 1.343(3)
N1 C1 1.344(3)
N1 H1A 0.8600
N2 C6 1.492(3)
N2 H2A 0.8900
N2 H2B 0.8900
N2 H2C 0.8900
C2 C1 1.376(3)
C2 C3 1.383(3)
C2 H2 0.9300
C5 C4 1.383(3)
C5 C6 1.505(3)
C4 C3 1.387(3)
C4 H4 0.9300
C3 H3 0.9300
C1 H1 0.9300
C6 H6A 0.9700
C6 H6B 0.9700

loop_
_geom_hbond_atom_site_label_D
_geom_hbond_atom_site_label_H
_geom_hbond_atom_site_label_A
_geom_hbond_distance_DH
_geom_hbond_distance_HA
_geom_hbond_distance_DA
_geom_hbond_angle_DHA
_geom_hbond_site_symmetry_A
N1 H1A Br2 0.86 2.39 3.2397(17) 170.0 2_766
N2 H2A Br1 0.89 2.50 3.2808(17) 146.0 2_756
N2 H2C Br1 0.89 2.54 3.2378(18) 135.3 1_655
N2 H2B Br2 0.89 2.62 3.3393(17) 138.0 .
C2 H2 Br2 0.93 3.10 3.761(2) 129.2 2_767
C1 H1 Br2 0.93 3.04 3.904(2) 155.7 1_455
C6 H6A Br2 0.97 3.07 3.947(2) 151.8 1_545
C6 H6B Br2 0.97 2.93 3.769(2) 144.9 2_766
